data_1539382
loop_
_publ_author_name
'Trubach, I.G.'
'Orlova, A.I.'
'Beskrovnyi, A.I.'
'Orlova, V.A.'
'Kurazhkovskaya, V.S.'

_publ_section_title
;
 Synthesis and investigation of new phosphates K2 Ln Zr (P O4)3 (Ln= Ce-
 Yb, Y) with langbeinite structure
;
_journal_name_full Kristallografiya
_journal_page_first 692
_journal_page_last 696
_journal_volume 49
_journal_year 2004
_chemical_formula_sum 'K2 O12 P3 Pr Zr'
_chemical_name_systematic 'Pr K2 Zr (P O4)3'
_space_group_IT_number 198
_symmetry_space_group_name_Hall 'P 2ac 2ab 3'
_symmetry_space_group_name_H-M 'P 21 3'
_cell_angle_alpha 90
_cell_angle_beta 90
_cell_angle_gamma 90
_cell_formula_units_Z 4
_cell_length_a 10.3528
_cell_length_b 10.3528
_cell_length_c 10.3528
_cell_volume 1109.618
_citation_journal_id_ASTM KRISAJ
_cod_data_source_file Trubach_KRISAJ_2004_535.cif
_cod_data_source_block K2O12P3Pr1Zr1
_cod_original_formula_sum 'K2 O12 P3 Pr1 Zr1'
_cod_database_code 1539382

loop_
_symmetry_equiv_pos_as_xyz
x,y,z
-x+1/2,-y,z+1/2
x+1/2,-y+1/2,-z
-x,y+1/2,-z+1/2
z,x,y
-z+1/2,-x,y+1/2
z+1/2,-x+1/2,-y
-z,x+1/2,-y+1/2
y,z,x
y+1/2,-z+1/2,-x
-y,z+1/2,-x+1/2
-y+1/2,-z,x+1/2

loop_
_atom_site_label
_atom_site_type_symbol
_atom_site_fract_x
_atom_site_fract_y
_atom_site_fract_z
_atom_site_occupancy
_atom_site_U_iso_or_equiv
Pr1 Pr+3 0.5705 0.5705 0.5705 1 0.0
O1 O-2 0.6682 0.518 0.3801 1 0.0
K1 K+1 0.0416 0.0416 0.0416 1 0.0
O3 O-2 0.5883 0.3281 0.2615 1 0.0
P1 P+5 0.6243 0.4658 0.2582 1 0.0
O4 O-2 0.5217 0.5566 0.1975 1 0.0
K2 K+1 0.2907 0.2907 0.2907 1 0.0
O2 O-2 0.7352 0.4658 0.1629 1 0.0
Zr1 Zr+4 0.8547 0.8547 0.8547 1 0.0
